data_2202437
loop_
_publ_author_name
'Ferguson, George'
'Glidewell, Christopher'

_publ_section_title
;
 The compound described as tetra-\m-nitroaminato-bis[aquacopper(II)] is
 tetra-\m-acetato-bis[aquacopper(II)]
;
_journal_issue 9
_journal_name_full 'Acta Crystallographica Section E'
_journal_page_first m710
_journal_page_last m712
_journal_paper_doi 10.1107/S1600536803017331
_journal_volume 59
_journal_year 2003
_chemical_formula_iupac '[Cu2 (C2 H3 O2)4 (H2 O1)2]'
_chemical_formula_moiety 'C8 H16 Cu2 O10'
_chemical_formula_sum 'C8 H16 Cu2 O10'
_chemical_formula_weight 399.31
_chemical_name_systematic
;
Tetra-\m-acetato-bis[aquacopper(II)]
;
_space_group_IT_number 15
_symmetry_cell_setting monoclinic
_symmetry_space_group_name_Hall '-C 2yc'
_symmetry_space_group_name_H-M 'C 1 2/c 1'
_atom_sites_solution_hydrogens geom
_atom_sites_solution_primary direct
_atom_sites_solution_secondary difmap
_cell_angle_alpha 90.00
_cell_angle_beta 117.024(2)
_cell_angle_gamma 90.00
_cell_formula_units_Z 4
_cell_length_a 13.1677(18)
_cell_length_b 8.5716(12)
_cell_length_c 13.8499(19)
_cell_measurement_reflns_used 2792
_cell_measurement_temperature 293(2)
_cell_measurement_theta_max 28.3
_cell_measurement_theta_min 2.9
_cell_volume 1392.5(3)
_computing_cell_refinement 'SAINT (Siemens, 1996)'
_computing_data_collection 'SMART (Siemens, 1996)'
_computing_data_reduction SAINT
_computing_molecular_graphics 'PLATON (Spek 2003)'
_computing_publication_material 'manual editing of cif'
_computing_structure_refinement 'SHELXL97 (Sheldrick, 1997)'
_computing_structure_solution 'SHELXS97 (Sheldrick, 1997)'
_diffrn_ambient_temperature 293
_diffrn_detector_area_resol_mean 8.33
_diffrn_measured_fraction_theta_full 0.99
_diffrn_measured_fraction_theta_max 0.94
_diffrn_measurement_device_type 'Siemens SMART CCD area-detector'
_diffrn_measurement_method \w
_diffrn_radiation_monochromator graphite
_diffrn_radiation_source 'fine-focus sealed tube'
_diffrn_radiation_type MoK\a
_diffrn_radiation_wavelength 0.71073
_diffrn_reflns_av_R_equivalents 0.0297
_diffrn_reflns_av_sigmaI/netI 0.0384
_diffrn_reflns_limit_h_max 15
_diffrn_reflns_limit_h_min -17
_diffrn_reflns_limit_k_max 11
_diffrn_reflns_limit_k_min -11
_diffrn_reflns_limit_l_max 18
_diffrn_reflns_limit_l_min 14
_diffrn_reflns_number 3874
_diffrn_reflns_theta_full 25.00
_diffrn_reflns_theta_max 28.29
_diffrn_reflns_theta_min 2.96
_diffrn_standards_number 0
_exptl_absorpt_coefficient_mu 3.116
_exptl_absorpt_correction_T_max 0.504
_exptl_absorpt_correction_T_min 0.368
_exptl_absorpt_correction_type multi-scan
_exptl_absorpt_process_details '(SADABS; Sheldrick, 1996)'
_exptl_crystal_colour blue
_exptl_crystal_density_diffrn 1.905
_exptl_crystal_description slab
_exptl_crystal_F_000 808
_exptl_crystal_size_max 0.36
_exptl_crystal_size_mid 0.28
_exptl_crystal_size_min 0.22
_refine_diff_density_max 0.546
_refine_diff_density_min -0.624
_refine_ls_extinction_method none
_refine_ls_goodness_of_fit_ref 1.356
_refine_ls_hydrogen_treatment mixed
_refine_ls_matrix_type full
_refine_ls_number_parameters 100
_refine_ls_number_reflns 1624
_refine_ls_number_restraints 2
_refine_ls_restrained_S_all 1.356
_refine_ls_R_factor_all 0.0579
_refine_ls_R_factor_gt 0.0478
_refine_ls_shift/su_max <0.001
_refine_ls_shift/su_mean 0.000
_refine_ls_structure_factor_coef Fsqd
_refine_ls_weighting_details ' w = 1/[\s^2^(Fo^2^)+(0.0294P)^2^+2.7917P] where P = (Fo^2^+2Fc^2^)/3'
_refine_ls_weighting_scheme calc
_refine_ls_wR_factor_gt 0.0937
_refine_ls_wR_factor_ref 0.0958
_reflns_number_gt 1391
_reflns_number_total 1624
_reflns_threshold_expression I>2\s(I)
_cod_data_source_file cf6277.cif
_cod_data_source_block I
_cod_original_sg_symbol_H-M 'C 2/c'
_cod_database_code 2202437
_cod_database_fobs_code 2202437

loop_
_symmetry_equiv_pos_as_xyz
'x, y, z'
'-x, y, -z+1/2'
'x+1/2, y+1/2, z'
'-x+1/2, y+1/2, -z+1/2'
'-x, -y, -z'
'x, -y, z-1/2'
'-x+1/2, -y+1/2, -z'
'x+1/2, -y+1/2, z-1/2'

loop_
_atom_site_label
_atom_site_fract_x
_atom_site_fract_y
_atom_site_fract_z
_atom_site_U_iso_or_equiv
_atom_site_adp_type
_atom_site_calc_flag
_atom_site_refinement_flags
_atom_site_occupancy
_atom_site_disorder_assembly
_atom_site_disorder_group
_atom_site_type_symbol
Cu1 0.54996(3) 0.58405(5) 0.45509(3) 0.01663(14) Uani d . 1 . . Cu
O1 0.5952(2) 0.3795(3) 0.4257(2) 0.0291(6) Uani d . 1 . . O
O2 0.5077(2) 0.2356(3) 0.5000(2) 0.0298(6) Uani d . 1 . . O
O3 0.6834(2) 0.5889(3) 0.6002(2) 0.0256(5) Uani d . 1 . . O
O4 0.6004(2) 0.4400(3) 0.6757(2) 0.0255(6) Uani d . 1 . . O
O5 0.6245(3) 0.7081(4) 0.3672(2) 0.0336(7) Uani d D 1 . . O
H50 0.677(3) 0.774(4) 0.385(4) 0.043(10) Uiso d D 1 . . H
H51 0.616(4) 0.664(6) 0.310(2) 0.043(10) Uiso d D 1 . . H
C1 0.5670(3) 0.2526(5) 0.4492(3) 0.0245(8) Uani d . 1 . . C
C2 0.6035(4) 0.1045(5) 0.4153(4) 0.0376(10) Uani d . 1 . . C
H2A 0.6085 0.0218 0.4641 0.056 Uiso calc PR 0.50 . . H
H2B 0.6766 0.1199 0.4173 0.056 Uiso calc PR 0.50 . . H
H2C 0.5485 0.0774 0.3430 0.056 Uiso calc PR 0.50 . . H
H2D 0.6139 0.1242 0.3522 0.056 Uiso calc PR 0.50 . . H
H2E 0.5458 0.0262 0.3990 0.056 Uiso calc PR 0.50 . . H
H2F 0.6739 0.0686 0.4733 0.056 Uiso calc PR 0.50 . . H
C3 0.6825(3) 0.5210(5) 0.6804(3) 0.0210(7) Uani d . 1 . . C
C4 0.7834(4) 0.5372(6) 0.7880(3) 0.0400(11) Uani d . 1 . . C
H4A 0.7662 0.4942 0.8429 0.060 Uiso calc PR 0.50 . . H
H4B 0.8025 0.6455 0.8029 0.060 Uiso calc PR 0.50 . . H
H4C 0.8468 0.4821 0.7878 0.060 Uiso calc PR 0.50 . . H
H4D 0.8441 0.5870 0.7795 0.060 Uiso calc PR 0.50 . . H
H4E 0.8078 0.4357 0.8195 0.060 Uiso calc PR 0.50 . . H
H4F 0.7635 0.5991 0.8347 0.060 Uiso calc PR 0.50 . . H

loop_
_atom_site_aniso_label
_atom_site_aniso_U_11
_atom_site_aniso_U_22
_atom_site_aniso_U_33
_atom_site_aniso_U_12
_atom_site_aniso_U_13
_atom_site_aniso_U_23
Cu1 0.0130(2) 0.0199(2) 0.0166(2) -0.00141(18) 0.00638(15) -0.00039(18)
O1 0.0277(14) 0.0263(15) 0.0377(16) 0.0006(11) 0.0187(13) -0.0064(12)
O2 0.0318(14) 0.0210(15) 0.0402(15) 0.0032(11) 0.0194(13) -0.0048(12)
O3 0.0186(11) 0.0346(14) 0.0218(12) -0.0030(11) 0.0077(10) -0.0020(12)
O4 0.0174(12) 0.0327(16) 0.0212(12) -0.0056(10) 0.0042(10) 0.0032(11)
O5 0.0397(16) 0.0417(18) 0.0286(15) -0.0206(14) 0.0235(14) -0.0112(13)
C1 0.0147(15) 0.030(2) 0.0262(18) 0.0024(14) 0.0068(14) -0.0051(16)
C2 0.038(2) 0.030(2) 0.044(2) 0.0084(18) 0.018(2) -0.0140(19)
C3 0.0153(15) 0.0252(17) 0.0187(16) 0.0019(13) 0.0044(14) -0.0016(14)
C4 0.0252(19) 0.058(3) 0.024(2) -0.0124(19) -0.0002(17) 0.0020(19)

loop_
_atom_type_symbol
_atom_type_description
_atom_type_scat_dispersion_real
_atom_type_scat_dispersion_imag
_atom_type_scat_source
C C 0.0033 0.0016 'International Tables Vol C Tables 4.2.6.8 and 6.1.1.4'
H H 0.0000 0.0000 'International Tables Vol C Tables 4.2.6.8 and 6.1.1.4'
Cu Cu 0.3201 1.2651 'International Tables Vol C Tables 4.2.6.8 and 6.1.1.4'
O O 0.0106 0.0060 'International Tables Vol C Tables 4.2.6.8 and 6.1.1.4'

loop_
_geom_angle_atom_site_label_1
_geom_angle_atom_site_label_2
_geom_angle_atom_site_label_3
_geom_angle_site_symmetry_1
_geom_angle_site_symmetry_3
_geom_angle
O2 Cu1 O1 5_666 . 168.69(12)
O2 Cu1 O3 5_666 . 87.37(12)
O1 Cu1 O3 . . 90.95(11)
O2 Cu1 O4 5_666 5_666 90.11(12)
O1 Cu1 O4 . 5_666 89.36(11)
O3 Cu1 O4 . 5_666 168.63(10)
O2 Cu1 O5 5_666 . 97.60(12)
O1 Cu1 O5 . . 93.71(12)
O3 Cu1 O5 . . 98.07(11)
O4 Cu1 O5 5_666 . 93.25(11)
O2 Cu1 Cu1 5_666 5_666 86.10(9)
O1 Cu1 Cu1 . 5_666 82.62(9)
O3 Cu1 Cu1 . 5_666 86.29(8)
O4 Cu1 Cu1 5_666 5_666 82.48(8)
O5 Cu1 Cu1 . 5_666 174.37(8)
C1 O1 Cu1 . . 125.2(2)
C1 O2 Cu1 . 5_666 120.7(3)
C3 O3 Cu1 . . 121.7(2)
C3 O4 Cu1 . 5_666 125.2(2)
Cu1 O5 H50 . . 134(4)
Cu1 O5 H51 . . 114(4)
H50 O5 H51 . . 109(5)
O1 C1 O2 . . 125.3(4)
O1 C1 C2 . . 118.8(3)
O2 C1 C2 . . 115.9(4)
C1 C2 H2A . . 109.5
C1 C2 H2B . . 109.5
H2A C2 H2B . . 109.5
C1 C2 H2C . . 109.5
H2A C2 H2C . . 109.5
H2B C2 H2C . . 109.5
C1 C2 H2D . . 109.5
H2A C2 H2D . . 141.1
H2B C2 H2D . . 56.3
H2C C2 H2D . . 56.3
C1 C2 H2E . . 109.5
H2A C2 H2E . . 56.3
H2B C2 H2E . . 141.1
H2C C2 H2E . . 56.3
H2D C2 H2E . . 109.5
C1 C2 H2F . . 109.5
H2A C2 H2F . . 56.3
H2B C2 H2F . . 56.3
H2C C2 H2F . . 141.1
H2D C2 H2F . . 109.5
H2E C2 H2F . . 109.5
O3 C3 O4 . . 124.1(3)
O3 C3 C4 . . 118.6(3)
O4 C3 C4 . . 117.3(3)
C3 C4 H4A . . 109.5
C3 C4 H4B . . 109.5
H4A C4 H4B . . 109.5
C3 C4 H4C . . 109.5
H4A C4 H4C . . 109.5
H4B C4 H4C . . 109.5
C3 C4 H4D . . 109.5
H4A C4 H4D . . 141.1
H4B C4 H4D . . 56.3
H4C C4 H4D . . 56.3
C3 C4 H4E . . 109.5
H4A C4 H4E . . 56.3
H4B C4 H4E . . 141.1
H4C C4 H4E . . 56.3
H4D C4 H4E . . 109.5
C3 C4 H4F . . 109.5
H4A C4 H4F . . 56.3
H4B C4 H4F . . 56.3
H4C C4 H4F . . 141.1
H4D C4 H4F . . 109.5
H4E C4 H4F . . 109.5

loop_
_geom_bond_atom_site_label_1
_geom_bond_atom_site_label_2
_geom_bond_site_symmetry_2
_geom_bond_distance
_geom_bond_publ_flag
Cu1 O2 5_666 1.945(3) ?
Cu1 O1 . 1.953(3) ?
Cu1 O3 . 1.979(3) ?
Cu1 O4 5_666 1.996(2) ?
Cu1 O5 . 2.159(3) ?
Cu1 Cu1 5_666 2.6157(8) ?
C1 C2 . 1.506(5) y
O1 C1 . 1.239(5) y
O2 C1 . 1.275(5) y
C3 C4 . 1.486(5) y
O3 C3 . 1.260(4) y
O4 C3 . 1.261(4) y
O5 H50 . 0.84(4) ?
O5 H51 . 0.84(4) ?
C2 H2A . 0.96 ?
C2 H2B . 0.96 ?
C2 H2C . 0.96 ?
C2 H2D . 0.96 ?
C2 H2E . 0.96 ?
C2 H2F . 0.96 ?
C4 H4A . 0.96 ?
C4 H4B . 0.96 ?
C4 H4C . 0.96 ?
C4 H4D . 0.96 ?
C4 H4E . 0.96 ?
C4 H4F . 0.96 ?

loop_
_geom_hbond_atom_site_label_D
_geom_hbond_atom_site_label_H
_geom_hbond_atom_site_label_A
_geom_hbond_site_symmetry_A
_geom_hbond_distance_DH
_geom_hbond_distance_HA
_geom_hbond_distance_DA
_geom_hbond_angle_DHA
_geom_hbond_publ_flag
O5 H50 O3 7_666 0.84(4) 2.12(4) 2.931(4) 166(5) y
O5 H51 O4 6_565 0.84(4) 1.99(4) 2.825(4) 179(5) y

loop_
_geom_torsion_atom_site_label_1
_geom_torsion_atom_site_label_2
_geom_torsion_atom_site_label_3
_geom_torsion_atom_site_label_4
_geom_torsion_site_symmetry_1
_geom_torsion
O2 Cu1 O1 C1 5_666 7.0(8)
O3 Cu1 O1 C1 . 88.3(3)
O4 Cu1 O1 C1 5_666 -80.3(3)
O5 Cu1 O1 C1 . -173.5(3)
Cu1 Cu1 O1 C1 5_666 2.2(3)
O2 Cu1 O3 C3 5_666 86.5(3)
O1 Cu1 O3 C3 . -82.3(3)
O4 Cu1 O3 C3 5_666 9.2(7)
O5 Cu1 O3 C3 . -176.2(3)
Cu1 Cu1 O3 C3 5_666 0.2(3)
Cu1 O1 C1 O2 . -2.8(5)
Cu1 O1 C1 C2 . 176.5(3)
Cu1 O2 C1 O1 5_666 1.4(5)
Cu1 O2 C1 C2 5_666 -178.0(3)
Cu1 O3 C3 O4 . 2.9(5)
Cu1 O3 C3 C4 . -176.6(3)
Cu1 O4 C3 O3 5_666 -5.5(5)
Cu1 O4 C3 C4 5_666 174.0(3)
